data_2003806
loop_
_publ_author_name
'Teo, S.-B.'
'Okechuckwu, R. C.'
'Teoh, S.-G.'
'Fun, H.-K.'
'Chinnakali, K.'

_publ_section_title
;
 2-(4-Hydroxyphenyl)benzothiazole
;
_journal_issue 8
_journal_name_full 'Acta Crystallographica Section C'
_journal_page_first 1629
_journal_page_last 1630
_journal_paper_doi 10.1107/S0108270195002071
_journal_volume 51
_journal_year 1995
_chemical_compound_source 'prepared in the laboratory'
_chemical_formula_sum 'C13 H9 N O S'
_chemical_formula_weight 227.3
_space_group_IT_number 61
_symmetry_cell_setting orthorhombic
_symmetry_space_group_name_Hall '-P 2ac 2ab'
_symmetry_space_group_name_H-M 'P b c a'
_atom_type_scat_source 'SHELXTL/PC (Sheldrick, 1990)'
_cell_angle_alpha 90
_cell_angle_beta 90
_cell_angle_gamma 90
_cell_formula_units_Z 8
_cell_length_a 13.188(2)
_cell_length_b 7.722(1)
_cell_length_c 21.178(3)
_cell_measurement_reflns_used 50
_cell_measurement_temperature 298
_cell_measurement_theta_max 17.5
_cell_measurement_theta_min 7.5
_cell_volume 2156.7(5)
_diffrn_measurement_device 'Siemens P4'
_diffrn_measurement_method 2\q/\q
_diffrn_radiation_type MoK\a
_diffrn_radiation_wavelength 0.71069
_diffrn_reflns_limit_h_max 17
_diffrn_reflns_limit_h_min 0
_diffrn_reflns_limit_k_max 8
_diffrn_reflns_limit_k_min 0
_diffrn_reflns_limit_l_max 27
_diffrn_reflns_limit_l_min 0
_diffrn_reflns_number 2373
_diffrn_reflns_theta_max 55.0
_diffrn_standards_decay_% 'not significant'
_diffrn_standards_interval_count 100
_diffrn_standards_number 2
_exptl_absorpt_coefficient_mu 0.274
_exptl_absorpt_correction_T_max 0.9856
_exptl_absorpt_correction_T_min 0.7973
_exptl_absorpt_correction_type 'empirical (Ugozzoli, 1987)'
_exptl_crystal_colour colourless
_exptl_crystal_density_diffrn 1.400
_exptl_crystal_density_meas 1.391
_exptl_crystal_density_method flotation
_exptl_crystal_description plate
_exptl_crystal_size_max 0.8
_exptl_crystal_size_mid 0.2
_exptl_crystal_size_min 0.1
_refine_diff_density_max 0.27
_refine_diff_density_min -0.30
_refine_ls_extinction_method none
_refine_ls_goodness_of_fit_obs 1.34
_refine_ls_hydrogen_treatment refall
_refine_ls_number_parameters 181
_refine_ls_number_reflns 1781
_refine_ls_R_factor_obs 0.0371
_refine_ls_shift/esd_max 0.009
_refine_ls_structure_factor_coef F
_refine_ls_weighting_details 'w = 1/[\s^2^(F)+0.0010F^2^]'
_refine_ls_weighting_scheme calc
_refine_ls_wR_factor_obs 0.0573
_reflns_number_observed 1781
_reflns_number_total 2373
_reflns_observed_criterion F>4.0\s(F)
_cod_data_source_file li1128.cif
_cod_data_source_block li1128a
_cod_depositor_comments
;
The following automatic conversions were performed:

'_refine_ls_weighting_scheme' value '1/[\s^2^(F)+0.0010F^2^]' was
changed to 'calc'. New tag '_refine_ls_weighting_details' was
created. The value of the new tag was set to 'w =
1/[\s^2^(F)+0.0010F^2^]'.

Automatic conversion script
Id: cif_fix_values 3143 2015-03-26 13:38:13Z robertas 
;
_cod_original_cell_volume 2156.7(6)
_cod_database_code 2003806

loop_
_symmetry_equiv_pos_as_xyz
x,y,z
1/2+x,y,1/2-z
x,1/2-y,1/2+z
1/2-x,1/2+y,z
-x,-y,-z
1/2-x,-y,1/2+z
-x,1/2+y,1/2-z
1/2+x,1/2-y,-z

loop_
_atom_site_label
_atom_site_fract_x
_atom_site_fract_y
_atom_site_fract_z
_atom_site_U_iso_or_equiv
S .7175(1) .0365(1) .5606(1) .065(1)
N .5365(1) .1280(2) .5925(1) .047(1)
O .6428(1) -.2793(2) .8496(1) .068(1)
C(1) .6231(1) -.0346(2) .6756(1) .048(1)
C(2) .5358(1) -.0729(3) .7097(1) .050(1)
C(3) .5404(1) -.1513(3) .7679(1) .051(1)
C(4) .6332(1) -.1971(3) .7936(1) .052(1)
C(5) .7212(1) -.1577(4) .7606(1) .071(1)
C(6) .7155(1) -.0781(3) .7025(1) .068(1)
C(7) .6161(1) .0479(2) .6136(1) .048(1)
C(8) .6469(2) .1509(3) .5058(1) .055(1)
C(9) .6736(2) .2054(3) .4455(1) .072(1)
C(10) .6032(2) .2957(3) .4113(1) .070(1)
C(11) .5073(2) .3296(3) .4352(1) .066(1)
C(12) .4805(2) .2756(3) .4949(1) .058(1)
C(13) .5510(1) .1868(2) .5307(1) .048(1)
H(2) .4717(17) -.0496(29) .6933(9) .071(6)
H(3) .4768(14) -.1780(27) .7938(9) .060(5)
H(5) .7867(21) -.1894(41) .7831(14) .112(10)
H(6) .7733(18) -.0599(34) .6823(11) .89(8)
H(9) .7382(19) .1802(34) .4288(11) .86(8)
H(10) .6188(17) .3361(32) .3740(13) .88(8)
H(11) .4542(17) .3859(30) .4122(10) .72(6)
H(12) .4157(17) .2991(27) .5106(10) .67(6)
H(13) .5857(22) -.3057(37) .8686(14) .116(10)

loop_
_geom_angle_atom_site_label_1
_geom_angle_atom_site_label_2
_geom_angle_atom_site_label_3
_geom_angle
_geom_angle_publ_flag
C(7) S C(8) 89.60(10) yes
C(2) C(1) C(6) 117.6(2) yes
C(6) C(1) C(7) 122.0(2) yes
C(2) C(3) C(4) 120.3(2) yes
O C(4) C(5) 117.7(2) yes
C(4) C(5) C(6) 120.1(2) yes
S C(7) N 115.00(10) yes
N C(7) C(1) 124.6(2) yes
S C(8) C(13) 109.50(10) yes
C(8) C(9) C(10) 118.0(2) yes
C(10) C(11) C(12) 120.8(2) yes
N C(13) C(8) 114.4(2) yes
C(8) C(13) C(12) 119.9(2) yes
C(7) N C(13) 111.50(10) yes
C(2) C(1) C(7) 120.4(2) yes
C(1) C(2) C(3) 121.5(2) yes
O C(4) C(3) 123.3(2) yes
C(3) C(4) C(5) 119.0(2) yes
C(1) C(6) C(5) 121.6(2) yes
S C(7) C(1) 120.30(10) yes
S C(8) C(9) 129.4(2) yes
C(9) C(8) C(13) 121.1(2) yes
C(9) C(10) C(11) 121.4(2) yes
C(11) C(12) C(13) 118.8(2) yes
N C(13) C(12) 125.7(2) yes

loop_
_geom_bond_atom_site_label_1
_geom_bond_atom_site_label_2
_geom_bond_distance
_geom_bond_publ_flag
S C(7) 1.747(2) yes
N C(7) 1.297(2) yes
O C(4) 1.350(2) yes
C(1) C(6) 1.386(3) yes
C(2) C(3) 1.375(3) yes
C(4) C(5) 1.389(3) yes
C(8) C(9) 1.389(3) yes
C(9) C(10) 1.369(3) yes
C(11) C(12) 1.379(3) yes
S C(8) 1.732(2) yes
N C(13) 1.397(2) yes
C(1) C(2) 1.391(2) yes
C(1) C(7) 1.464(2) yes
C(3) C(4) 1.385(2) yes
C(5) C(6) 1.377(3) yes
C(8) C(13) 1.399(3) yes
C(10) C(11) 1.387(4) yes
C(12) C(13) 1.382(3) yes
